data_9014482
loop_
_publ_author_name
'Rzaigui, M.'
'Averbuch-Pouchot M'
'Durif, A.'

_publ_section_title
;
 Affinement de la Structure du Tetrametaphosphate d'Ammonium et de
 Cerium, Ce N H4 P4 O12. Relation Entre la Forme Cubique des
 Composes du Type Ln M^I^ P4 O12 et le Tetrametaphosphate
 d'Aluminium Al4 (P4 O12)3
 _cod_database_code 1007094
;
_journal_name_full 'Acta Crystallographica, Section C'
_journal_page_first 1612
_journal_page_last 1613
_journal_paper_doi 10.1107/S0108270183009464
_journal_volume 39
_journal_year 1983
_chemical_formula_sum 'Ce3 N3 O36 P12'
_space_group_IT_number 220
_symmetry_space_group_name_Hall 'I -4bd 2c 3'
_symmetry_space_group_name_H-M 'I -4 3 d'
_cell_angle_alpha 90
_cell_angle_beta 90
_cell_angle_gamma 90
_cell_length_a 15.23
_cell_length_b 15.23
_cell_length_c 15.23
_cell_formula_units_Z 4
_cell_volume 3532.643
_database_code_amcsd 0009988
_exptl_crystal_density_diffrn 2.651
_cod_duplicate_entry 1007094
_cod_original_cell_volume 3532.642
_cod_original_formula_sum 'Ce3 N3 P12 O36'
_cod_database_code 9014482
_amcsd_formula_title 'Ce H4 N O12 P4'

loop_
_space_group_symop_operation_xyz
x,y,z
1/2+x,1/2+y,1/2+z
1/2-z,x,-y
-z,1/2+x,1/2-y
1/2-y,z,-x
-y,1/2+z,1/2-x
1/2-x,y,-z
-x,1/2+y,1/2-z
1/4+x,3/4-z,1/4-y
3/4+x,1/4-z,3/4-y
1/4+z,3/4-y,1/4-x
3/4+z,1/4-y,3/4-x
1/4+y,3/4-x,1/4-z
3/4+y,1/4-x,3/4-z
1/4+x,1/4+z,1/4+y
3/4+x,3/4+z,3/4+y
1/4+z,1/4+y,1/4+x
3/4+z,3/4+y,3/4+x
1/4+y,1/4+x,1/4+z
3/4+y,3/4+x,3/4+z
-z,1/2-x,y
1/2-z,-x,1/2+y
-y,1/2-z,x
1/2-y,-z,1/2+x
-x,1/2-y,z
1/2-x,-y,1/2+z
1/2+z,1/2-x,-y
+z,-x,1/2-y
1/2+y,1/2-z,-x
+y,-z,1/2-x
1/2+x,1/2-y,-z
+x,-y,1/2-z
3/4-x,3/4+z,1/4-y
1/4-x,1/4+z,3/4-y
3/4-z,3/4+y,1/4-x
1/4-z,1/4+y,3/4-x
3/4-y,3/4+x,1/4-z
1/4-y,1/4+x,3/4-z
3/4-x,1/4-z,1/4+y
1/4-x,3/4-z,3/4+y
3/4-z,1/4-y,1/4+x
1/4-z,3/4-y,3/4+x
3/4-y,1/4-x,1/4+z
1/4-y,3/4-x,3/4+z
z,x,y
1/2+z,1/2+x,1/2+y
y,z,x
1/2+y,1/2+z,1/2+x

loop_
_atom_site_label
_atom_site_fract_x
_atom_site_fract_y
_atom_site_fract_z
_atom_site_occupancy
Ce1 0.87500 0.00000 0.25000 1.00000
N1 0.11200 0.11200 0.11200 0.75000
P1 0.12270 0.29940 0.38540 1.00000
O1 0.42360 0.03280 0.33930 1.00000
O2 0.46260 0.16990 0.26390 1.00000
O3 0.11320 0.08520 0.42370 1.00000

loop_
_cod_related_entry_id
_cod_related_entry_database
_cod_related_entry_code
1 AMCSD 0009988
